data_1542789
loop_
_publ_author_name
'Dubey, Ritesh'
'Desiraju, Gautam R.'

_publ_section_title
;
 Combinatorial selection of molecular conformations and supramolecular
 synthons in quercetin cocrystal landscapes: a route to ternary solids
;
_journal_issue 4
_journal_name_full IUCrJ
_journal_page_first 402
_journal_page_last 408
_journal_paper_doi 10.1107/S2052252515009884
_journal_volume 2
_journal_year 2015
_chemical_formula_sum 'C29 H18 N2 O8'
_chemical_formula_weight 522.45
_chemical_name_systematic
;
 ?
;
_space_group_crystal_system triclinic
_space_group_IT_number 2
_space_group_name_Hall '-P 1'
_space_group_name_H-M_alt 'P -1'
_symmetry_space_group_name_Hall '-P 1'
_symmetry_space_group_name_H-M 'P -1'
_atom_sites_solution_hydrogens mixed
_audit_creation_method SHELXL-2013
_cell_angle_alpha 102.833(7)
_cell_angle_beta 94.525(7)
_cell_angle_gamma 106.943(7)
_cell_formula_units_Z 2
_cell_length_a 9.806(2)
_cell_length_b 10.778(2)
_cell_length_c 13.055(3)
_cell_measurement_temperature 150(2)
_cell_volume 1271.6(5)
_computing_structure_refinement 'SHELXL-2013 (Sheldrick, 2013)'
_diffrn_ambient_temperature 150(2)
_diffrn_measured_fraction_theta_full 0.993
_diffrn_measured_fraction_theta_max 0.993
_diffrn_radiation_type MoK\a
_diffrn_radiation_wavelength 0.71073
_diffrn_reflns_av_R_equivalents 0.0373
_diffrn_reflns_av_unetI/netI 0.0472
_diffrn_reflns_laue_measured_fraction_full 0.993
_diffrn_reflns_laue_measured_fraction_max 0.993
_diffrn_reflns_limit_h_max 12
_diffrn_reflns_limit_h_min -12
_diffrn_reflns_limit_k_max 13
_diffrn_reflns_limit_k_min -13
_diffrn_reflns_limit_l_max 16
_diffrn_reflns_limit_l_min -16
_diffrn_reflns_number 10628
_diffrn_reflns_point_group_measured_fraction_full 0.993
_diffrn_reflns_point_group_measured_fraction_max 0.993
_diffrn_reflns_theta_full 25.242
_diffrn_reflns_theta_max 25.993
_diffrn_reflns_theta_min 3.063
_exptl_absorpt_coefficient_mu 0.101
_exptl_absorpt_correction_T_max 1.000
_exptl_absorpt_correction_T_min 0.741
_exptl_absorpt_correction_type multi-scan
_exptl_absorpt_process_details 'Jacobson, R. (1998) Private communication'
_exptl_crystal_colour Yellow
_exptl_crystal_density_diffrn 1.365
_exptl_crystal_description Plate
_exptl_crystal_F_000 540
_exptl_crystal_size_max 0.600
_exptl_crystal_size_mid 0.300
_exptl_crystal_size_min 0.250
_refine_diff_density_max 1.135
_refine_diff_density_min -0.904
_refine_diff_density_rms 0.082
_refine_ls_extinction_method none
_refine_ls_goodness_of_fit_ref 1.064
_refine_ls_hydrogen_treatment mixed
_refine_ls_matrix_type full
_refine_ls_number_parameters 372
_refine_ls_number_reflns 4943
_refine_ls_number_restraints 0
_refine_ls_restrained_S_all 1.064
_refine_ls_R_factor_all 0.0952
_refine_ls_R_factor_gt 0.0748
_refine_ls_shift/su_max 0.000
_refine_ls_shift/su_mean 0.000
_refine_ls_structure_factor_coef Fsqd
_refine_ls_weighting_details
;
 w=1/[\s^2^(Fo^2^)+(0.1030P)^2^+1.8694P]
 where P=(Fo^2^+2Fc^2^)/3
;
_refine_ls_weighting_scheme calc
_refine_ls_wR_factor_gt 0.2020
_refine_ls_wR_factor_ref 0.2137
_reflns_Friedel_coverage 0.000
_reflns_number_gt 3753
_reflns_number_total 4943
_reflns_threshold_expression 'I > 2\s(I)'
_cod_data_source_file lc5063.cif
_cod_data_source_block QBP_II
_cod_depositor_comments
;
The following automatic conversions were performed:

'_exptl_absorpt_correction_type' value 'Multi-scan' changed to
'multi-scan' according to
/usr/data/users/saulius/automatic-downloads/current/IUCr/lib/dictionaries/cif_core.dic
dictionary named 'cif_core.dic' version 2.4.2 from 2011-04-26.

Automatic conversion script
Id: cif_fix_values 4287 2015-11-16 14:04:37Z antanas 
;
_cod_database_code 1542789
_publcif_datablock.id {25161d44-3ee1-4e9d-8b38-f22282eff52d}

_shelx_space_group_comment
;
The symmetry employed for this shelxl refinement is uniquely defined
by the following loop, which should always be used as a source of
symmetry information in preference to the above space-group names.
They are only intended as comments.
;
_shelx_estimated_absorpt_t_min 0.942
_shelx_estimated_absorpt_t_max 0.975
_shelxl_version_number 2013-2

loop_
_space_group_symop_operation_xyz
'x, y, z'
'-x, -y, -z'

loop_
_atom_site_label
_atom_site_type_symbol
_atom_site_fract_x
_atom_site_fract_y
_atom_site_fract_z
_atom_site_U_iso_or_equiv
_atom_site_adp_type
_atom_site_occupancy
_atom_site_site_symmetry_order
_atom_site_calc_flag
_atom_site_refinement_flags_posn
_atom_site_refinement_flags_adp
H5O H 0.076(4) 0.668(3) 0.943(3) 0.025(9) Uiso 1 1 d . .
H6O H -0.146(5) 0.809(4) 0.889(3) 0.054(13) Uiso 1 1 d . .
H4O H 0.419(4) 0.539(4) 0.571(3) 0.033(10) Uiso 1 1 d . .
H2O H 0.412(5) 0.495(5) 0.250(4) 0.058(14) Uiso 1 1 d . .
H1O H -0.063(5) 0.704(4) 0.099(4) 0.057(13) Uiso 1 1 d . .
O7 O 0.0898(2) 0.66444(19) 0.43931(14) 0.0165(4) Uani 1 1 d . .
O4 O 0.3453(2) 0.5638(2) 0.59061(15) 0.0233(5) Uani 1 1 d . .
O2 O 0.3758(2) 0.5070(2) 0.19129(17) 0.0239(5) Uani 1 1 d . .
O5 O 0.1335(2) 0.6521(2) 0.89714(15) 0.0204(5) Uani 1 1 d . .
O3 O 0.4134(2) 0.5038(2) 0.39225(15) 0.0214(5) Uani 1 1 d . .
O1 O 0.0122(2) 0.6716(2) 0.07879(15) 0.0219(5) Uani 1 1 d . .
O6 O -0.0737(2) 0.7738(2) 0.89673(15) 0.0231(5) Uani 1 1 d . .
C9 C 0.1602(3) 0.6388(3) 0.5235(2) 0.0154(6) Uani 1 1 d . .
C2 C 0.0500(3) 0.6736(3) 0.2629(2) 0.0175(6) Uani 1 1 d . .
H2 H -0.0232 0.7130 0.2792 0.021 Uiso 1 1 calc R U
C7 C 0.3137(3) 0.5556(3) 0.4050(2) 0.0167(6) Uani 1 1 d . .
C6 C 0.2388(3) 0.5867(3) 0.3208(2) 0.0163(6) Uani 1 1 d . .
C11 C 0.1447(3) 0.6450(3) 0.7158(2) 0.0150(6) Uani 1 1 d . .
H11 H 0.2171 0.6028 0.7180 0.018 Uiso 1 1 calc R U
C10 C 0.0989(3) 0.6724(3) 0.6207(2) 0.0157(6) Uani 1 1 d . .
C1 C 0.1279(3) 0.6412(3) 0.3405(2) 0.0161(6) Uani 1 1 d . .
C4 C 0.1926(3) 0.5897(3) 0.1356(2) 0.0200(6) Uani 1 1 d . .
H4 H 0.2128 0.5712 0.0648 0.024 Uiso 1 1 calc R U
C14 C -0.0690(3) 0.7652(3) 0.7099(2) 0.0200(6) Uani 1 1 d . .
H14 H -0.1431 0.8055 0.7077 0.024 Uiso 1 1 calc R U
C12 C 0.0847(3) 0.6792(3) 0.8061(2) 0.0168(6) Uani 1 1 d . .
C3 C 0.0834(3) 0.6464(3) 0.1601(2) 0.0179(6) Uani 1 1 d . .
C8 C 0.2713(3) 0.5874(3) 0.5086(2) 0.0167(6) Uani 1 1 d . .
C13 C -0.0222(3) 0.7412(3) 0.8047(2) 0.0181(6) Uani 1 1 d . .
C15 C -0.0104(3) 0.7319(3) 0.6189(2) 0.0175(6) Uani 1 1 d . .
H15 H -0.0442 0.7495 0.5551 0.021 Uiso 1 1 calc R U
C5 C 0.2704(3) 0.5609(3) 0.2145(2) 0.0184(6) Uani 1 1 d . .
N1 N 0.8028(3) 0.7741(3) 0.1238(2) 0.0245(6) Uani 1 1 d . .
N2 N 0.2757(3) 1.1078(3) 0.1329(2) 0.0291(6) Uani 1 1 d . .
C18 C 0.5909(3) 0.9023(3) 0.1355(2) 0.0209(6) Uani 1 1 d . .
C21 C 0.4808(3) 0.9723(3) 0.1378(2) 0.0217(6) Uani 1 1 d . .
C25 C 0.3462(3) 0.9126(3) 0.0753(2) 0.0261(7) Uani 1 1 d . .
H25 H 0.3211 0.8233 0.0322 0.031 Uiso 1 1 calc R U
C24 C 0.2486(3) 0.9830(3) 0.0758(2) 0.0260(7) Uani 1 1 d . .
H24 H 0.1569 0.9392 0.0327 0.031 Uiso 1 1 calc R U
C22 C 0.5076(4) 1.1015(4) 0.2018(3) 0.0452(10) Uani 1 1 d . .
H22 H 0.5959 1.1460 0.2490 0.054 Uiso 1 1 calc R U
C17 C 0.7283(4) 0.9642(4) 0.1915(3) 0.0384(9) Uani 1 1 d . .
H17 H 0.7537 1.0529 0.2357 0.046 Uiso 1 1 calc R U
C16 C 0.8288(4) 0.8972(4) 0.1833(3) 0.0414(9) Uani 1 1 d . .
H16 H 0.9226 0.9424 0.2229 0.050 Uiso 1 1 calc R U
C19 C 0.5635(4) 0.7735(4) 0.0729(4) 0.0483(11) Uani 1 1 d . .
H19 H 0.4708 0.7258 0.0322 0.058 Uiso 1 1 calc R U
C20 C 0.6706(4) 0.7142(4) 0.0694(3) 0.0442(10) Uani 1 1 d . .
H20 H 0.6486 0.6256 0.0257 0.053 Uiso 1 1 calc R U
C23 C 0.4034(4) 1.1640(4) 0.1955(4) 0.0509(12) Uani 1 1 d . .
H23 H 0.4242 1.2527 0.2387 0.061 Uiso 1 1 calc R U
C29 C 0.6812(5) 0.7838(5) 0.4219(5) 0.0745(17) Uani 1 1 d . .
O8 O 0.8218(4) 0.8793(3) 0.4389(4) 0.0797(12) Uani 1 1 d . .
C28 C 0.6085(12) 0.8341(11) 0.5020(12) 0.259(10) Uani 1 1 d . .
C26 C 0.8146(7) 1.0005(5) 0.5100(8) 0.115(3) Uani 1 1 d . .
C27 C 0.7097(11) 0.9830(10) 0.5565(12) 0.249(9) Uani 1 1 d . .

loop_
_atom_site_aniso_label
_atom_site_aniso_U_11
_atom_site_aniso_U_22
_atom_site_aniso_U_33
_atom_site_aniso_U_23
_atom_site_aniso_U_13
_atom_site_aniso_U_12
O7 0.0193(10) 0.0241(10) 0.0112(9) 0.0066(7) 0.0021(7) 0.0129(8)
O4 0.0255(11) 0.0405(13) 0.0139(10) 0.0105(9) 0.0041(8) 0.0226(10)
O2 0.0254(11) 0.0381(12) 0.0165(10) 0.0080(9) 0.0055(9) 0.0213(10)
O5 0.0241(11) 0.0301(11) 0.0121(9) 0.0077(8) 0.0047(8) 0.0140(9)
O3 0.0223(10) 0.0325(11) 0.0160(10) 0.0072(8) 0.0036(8) 0.0177(9)
O1 0.0261(11) 0.0346(12) 0.0138(10) 0.0104(8) 0.0044(8) 0.0195(9)
O6 0.0247(11) 0.0354(12) 0.0157(10) 0.0057(9) 0.0061(8) 0.0192(10)
C9 0.0177(13) 0.0154(13) 0.0126(13) 0.0042(10) 0.0004(10) 0.0045(10)
C2 0.0197(14) 0.0219(14) 0.0153(13) 0.0060(11) 0.0042(11) 0.0120(11)
C7 0.0149(13) 0.0175(13) 0.0168(13) 0.0031(11) 0.0010(11) 0.0054(11)
C6 0.0175(13) 0.0179(13) 0.0142(13) 0.0034(10) 0.0013(11) 0.0077(11)
C11 0.0163(13) 0.0173(13) 0.0138(13) 0.0051(10) 0.0026(10) 0.0081(11)
C10 0.0181(13) 0.0157(13) 0.0134(13) 0.0032(10) 0.0025(10) 0.0061(11)
C1 0.0193(14) 0.0174(13) 0.0120(13) 0.0029(10) 0.0033(10) 0.0069(11)
C4 0.0240(15) 0.0255(15) 0.0127(13) 0.0054(11) 0.0039(11) 0.0105(12)
C14 0.0183(14) 0.0260(15) 0.0206(14) 0.0066(12) 0.0039(11) 0.0137(12)
C12 0.0176(13) 0.0205(14) 0.0124(13) 0.0053(10) 0.0012(10) 0.0059(11)
C3 0.0206(14) 0.0215(14) 0.0146(13) 0.0068(11) 0.0024(11) 0.0096(11)
C8 0.0180(13) 0.0209(14) 0.0135(13) 0.0064(10) 0.0005(10) 0.0084(11)
C13 0.0188(14) 0.0222(14) 0.0146(13) 0.0042(11) 0.0057(11) 0.0083(11)
C15 0.0209(14) 0.0230(14) 0.0120(12) 0.0062(10) 0.0004(11) 0.0115(11)
C5 0.0208(14) 0.0214(14) 0.0155(13) 0.0053(11) 0.0040(11) 0.0098(11)
N1 0.0285(14) 0.0315(14) 0.0210(13) 0.0104(11) 0.0057(11) 0.0173(11)
N2 0.0242(14) 0.0319(15) 0.0332(15) 0.0022(12) 0.0055(11) 0.0162(12)
C18 0.0218(15) 0.0235(15) 0.0201(14) 0.0080(11) 0.0066(12) 0.0082(12)
C21 0.0209(15) 0.0243(15) 0.0210(14) 0.0059(12) 0.0054(12) 0.0082(12)
C25 0.0273(16) 0.0245(15) 0.0260(15) 0.0029(12) -0.0017(13) 0.0118(13)
C24 0.0252(16) 0.0296(16) 0.0239(15) 0.0072(13) 0.0013(12) 0.0100(13)
C22 0.0225(17) 0.037(2) 0.063(3) -0.0145(18) -0.0086(17) 0.0142(15)
C17 0.0341(19) 0.0318(18) 0.044(2) -0.0067(15) -0.0134(16) 0.0192(15)
C16 0.0321(19) 0.0344(19) 0.050(2) -0.0038(16) -0.0178(17) 0.0163(16)
C19 0.0211(17) 0.037(2) 0.071(3) -0.0169(19) -0.0039(17) 0.0124(15)
C20 0.0294(19) 0.0331(19) 0.059(2) -0.0143(17) 0.0010(17) 0.0152(15)
C23 0.0294(19) 0.036(2) 0.074(3) -0.0181(19) -0.0067(19) 0.0177(16)
C29 0.044(3) 0.046(3) 0.121(5) 0.032(3) -0.017(3) -0.005(2)
O8 0.052(2) 0.0438(18) 0.129(3) 0.026(2) -0.006(2) -0.0028(15)
C28 0.132(8) 0.135(8) 0.332(17) -0.139(10) 0.121(10) -0.097(7)
C26 0.060(4) 0.029(3) 0.228(9) 0.003(4) 0.011(5) -0.002(2)
C27 0.115(7) 0.117(7) 0.357(18) -0.123(9) 0.123(10) -0.084(6)

loop_
_atom_type_symbol
_atom_type_description
_atom_type_scat_dispersion_real
_atom_type_scat_dispersion_imag
_atom_type_scat_source
C C 0.0033 0.0016 'International Tables Vol C Tables 4.2.6.8 and 6.1.1.4'
H H 0.0000 0.0000 'International Tables Vol C Tables 4.2.6.8 and 6.1.1.4'
N N 0.0061 0.0033 'International Tables Vol C Tables 4.2.6.8 and 6.1.1.4'
O O 0.0106 0.0060 'International Tables Vol C Tables 4.2.6.8 and 6.1.1.4'

loop_
_geom_angle_atom_site_label_1
_geom_angle_atom_site_label_2
_geom_angle_atom_site_label_3
_geom_angle
C1 O7 C9 122.0(2)
C8 O4 H4O 111(2)
C5 O2 H2O 107(3)
C12 O5 H5O 107(2)
C3 O1 H1O 112(3)
C13 O6 H6O 113(3)
C8 C9 O7 119.7(2)
C8 C9 C10 129.0(2)
O7 C9 C10 111.3(2)
C1 C2 C3 117.4(2)
C1 C2 H2 121.3
C3 C2 H2 121.3
O3 C7 C6 123.1(2)
O3 C7 C8 120.2(2)
C6 C7 C8 116.7(2)
C1 C6 C7 119.8(2)
C1 C6 C5 117.7(2)
C7 C6 C5 122.5(2)
C12 C11 C10 120.3(2)
C12 C11 H11 119.8
C10 C11 H11 119.8
C15 C10 C11 118.7(2)
C15 C10 C9 119.1(2)
C11 C10 C9 122.2(2)
O7 C1 C2 116.3(2)
O7 C1 C6 120.5(2)
C2 C1 C6 123.2(2)
C5 C4 C3 119.8(2)
C5 C4 H4 120.1
C3 C4 H4 120.1
C15 C14 C13 121.5(3)
C15 C14 H14 119.2
C13 C14 H14 119.2
O5 C12 C11 118.4(2)
O5 C12 C13 120.8(2)
C11 C12 C13 120.8(2)
O1 C3 C2 122.1(2)
O1 C3 C4 116.3(2)
C2 C3 C4 121.7(2)
O4 C8 C9 121.2(2)
O4 C8 C7 117.6(2)
C9 C8 C7 121.2(2)
O6 C13 C14 124.1(3)
O6 C13 C12 117.4(2)
C14 C13 C12 118.5(2)
C14 C15 C10 120.0(2)
C14 C15 H15 120.0
C10 C15 H15 120.0
O2 C5 C4 119.9(2)
O2 C5 C6 119.8(2)
C4 C5 C6 120.2(3)
C16 N1 C20 116.2(3)
C24 N2 C23 116.4(3)
C17 C18 C19 116.2(3)
C17 C18 C21 121.9(3)
C19 C18 C21 121.8(3)
C25 C21 C22 116.6(3)
C25 C21 C18 121.5(3)
C22 C21 C18 121.9(3)
C24 C25 C21 120.0(3)
C24 C25 H25 120.0
C21 C25 H25 120.0
N2 C24 C25 123.7(3)
N2 C24 H24 118.1
C25 C24 H24 118.1
C23 C22 C21 118.9(3)
C23 C22 H22 120.5
C21 C22 H22 120.5
C18 C17 C16 119.9(3)
C18 C17 H17 120.0
C16 C17 H17 120.0
N1 C16 C17 124.0(3)
N1 C16 H16 118.0
C17 C16 H16 118.0
C20 C19 C18 120.0(3)
C20 C19 H19 120.0
C18 C19 H19 120.0
N1 C20 C19 123.7(3)
N1 C20 H20 118.2
C19 C20 H20 118.2
N2 C23 C22 124.3(3)
N2 C23 H23 117.8
C22 C23 H23 117.8
C28 C29 O8 106.3(5)
C29 O8 C26 106.1(5)
C29 C28 C27 105.1(7)
C27 C26 O8 113.9(6)
C26 C27 C28 106.0(8)

loop_
_geom_bond_atom_site_label_1
_geom_bond_atom_site_label_2
_geom_bond_distance
O7 C1 1.362(3)
O7 C9 1.373(3)
O4 C8 1.358(3)
O4 H4O 0.88(4)
O2 C5 1.349(3)
O2 H2O 0.87(5)
O5 C12 1.369(3)
O5 H5O 0.88(4)
O3 C7 1.264(3)
O1 C3 1.345(3)
O1 H1O 0.93(5)
O6 C13 1.355(3)
O6 H6O 0.90(5)
C9 C8 1.367(4)
C9 C10 1.466(4)
C2 C1 1.386(4)
C2 C3 1.395(4)
C2 H2 0.9500
C7 C6 1.428(4)
C7 C8 1.444(4)
C6 C1 1.395(4)
C6 C5 1.430(4)
C11 C12 1.383(4)
C11 C10 1.408(4)
C11 H11 0.9500
C10 C15 1.402(4)
C4 C5 1.375(4)
C4 C3 1.404(4)
C4 H4 0.9500
C14 C15 1.382(4)
C14 C13 1.389(4)
C14 H14 0.9500
C12 C13 1.399(4)
C15 H15 0.9500
N1 C16 1.320(4)
N1 C20 1.328(4)
N2 C24 1.323(4)
N2 C23 1.334(5)
C18 C17 1.378(5)
C18 C19 1.383(5)
C18 C21 1.485(4)
C21 C25 1.387(4)
C21 C22 1.393(5)
C25 C24 1.383(4)
C25 H25 0.9500
C24 H24 0.9500
C22 C23 1.384(5)
C22 H22 0.9500
C17 C16 1.380(5)
C17 H17 0.9500
C16 H16 0.9500
C19 C20 1.378(5)
C19 H19 0.9500
C20 H20 0.9500
C23 H23 0.9500
C29 C28 1.409(11)
C29 O8 1.426(5)
O8 C26 1.449(8)
C28 C27 1.587(9)
C26 C27 1.224(11)
